data_7036029
loop_
_publ_author_name
'Mori, Asami'
'Suzuki, Takayoshi'
'Nakatani, Yuichi'
'Sunatsuki, Yukinari'
'Kojima, Masaaki'
'Nakajima, Kiyohiko'

_publ_section_title
;
 Palladium(ii) mononuclear and palladium(ii)/ruthenium(ii) heterodinuclear
 complexes containing 2-quinolyl-substituted
 (pyridine-2-carbonyl)hydrazone.
;
_journal_issue 36
_journal_name_full 'Dalton transactions (Cambridge, England : 2003)'
_journal_page_first 15757
_journal_page_last 15760
_journal_paper_doi 10.1039/c5dt02345a
_journal_volume 44
_journal_year 2015
_chemical_formula_moiety 'C17 H12.5 Cl N4.5 O Pd'
_chemical_formula_sum 'C17 H12.5 Cl N4.5 O Pd'
_chemical_formula_weight 437.67
_space_group_IT_number 15
_symmetry_cell_setting monoclinic
_symmetry_Int_Tables_number 15
_symmetry_space_group_name_Hall '-C 2yc'
_symmetry_space_group_name_H-M 'C 1 2/c 1'
_atom_sites_solution_hydrogens geom
_atom_sites_solution_primary direct
_atom_sites_solution_secondary difmap
_audit_creation_method SHELXL-97
_audit_update_record
;
2015-06-11 deposited with the CCDC.
2015-07-31 downloaded from the CCDC.
;
_cell_angle_alpha 90.00
_cell_angle_beta 90.796(1)
_cell_angle_gamma 90.00
_cell_formula_units_Z 8
_cell_length_a 10.9736(2)
_cell_length_b 13.3638(2)
_cell_length_c 21.7523(4)
_cell_measurement_reflns_used 15859
_cell_measurement_temperature 298
_cell_measurement_theta_max 27.5
_cell_measurement_theta_min 3.0
_cell_volume 3189.65(10)
_computing_cell_refinement CrystalClear
_computing_data_collection 'CrystalClear (Rigaku, 2008)'
_computing_data_reduction CrystalClear
_computing_molecular_graphics 'ORTEP-3 for win'
_computing_publication_material SHELXL97
_computing_structure_refinement 'SHELXL97 (Sheldrick, 2008)'
_computing_structure_solution 'SIR2004 (Burla, et al., 2005)'
_diffrn_ambient_temperature 298
_diffrn_detector_area_resol_mean 6.85
_diffrn_measured_fraction_theta_full 0.999
_diffrn_measured_fraction_theta_max 0.999
_diffrn_measurement_device_type 'Rigaku SCXmini'
_diffrn_measurement_method \w
_diffrn_radiation_monochromator graphite
_diffrn_radiation_source 'sealed tube'
_diffrn_radiation_type 'Mo K\a'
_diffrn_radiation_wavelength 0.71075
_diffrn_reflns_av_R_equivalents 0.0327
_diffrn_reflns_av_sigmaI/netI 0.0243
_diffrn_reflns_limit_h_max 14
_diffrn_reflns_limit_h_min -14
_diffrn_reflns_limit_k_max 17
_diffrn_reflns_limit_k_min -17
_diffrn_reflns_limit_l_max 28
_diffrn_reflns_limit_l_min -28
_diffrn_reflns_number 16691
_diffrn_reflns_theta_full 27.49
_diffrn_reflns_theta_max 27.49
_diffrn_reflns_theta_min 3.03
_exptl_absorpt_coefficient_mu 1.345
_exptl_absorpt_correction_T_max 0.9237
_exptl_absorpt_correction_T_min 0.7747
_exptl_absorpt_correction_type numerical
_exptl_absorpt_process_details 'NUMABS (Rigaku, 1999)'
_exptl_crystal_colour orange
_exptl_crystal_density_diffrn 1.823
_exptl_crystal_density_method 'not measured'
_exptl_crystal_description prism
_exptl_crystal_F_000 1736
_exptl_crystal_size_max 0.20
_exptl_crystal_size_mid 0.13
_exptl_crystal_size_min 0.06
_refine_diff_density_max 0.298
_refine_diff_density_min -0.581
_refine_diff_density_rms 0.064
_refine_ls_extinction_method none
_refine_ls_goodness_of_fit_ref 1.051
_refine_ls_hydrogen_treatment refall
_refine_ls_matrix_type full
_refine_ls_number_parameters 276
_refine_ls_number_reflns 3663
_refine_ls_number_restraints 0
_refine_ls_restrained_S_all 1.051
_refine_ls_R_factor_all 0.0318
_refine_ls_R_factor_gt 0.0255
_refine_ls_shift/su_max 0.002
_refine_ls_shift/su_mean 0.000
_refine_ls_structure_factor_coef Fsqd
_refine_ls_weighting_details 'calc w=1/[\s^2^(Fo^2^)+(0.0271P)^2^+2.9065P] where P=(Fo^2^+2Fc^2^)/3'
_refine_ls_weighting_scheme calc
_refine_ls_wR_factor_gt 0.0571
_refine_ls_wR_factor_ref 0.0596
_reflns_number_gt 3239
_reflns_number_total 3663
_reflns_threshold_expression 'I > 2\s(I)'
_cod_data_source_file c5dt02345a2.cif
_cod_data_source_block comp1AN
_cod_depositor_comments 'Adding full bibliography for 7036029--7036032.cif.'
_cod_database_code 7036029

loop_
_symmetry_equiv_pos_as_xyz
'x, y, z'
'-x, y, -z+1/2'
'x+1/2, y+1/2, z'
'-x+1/2, y+1/2, -z+1/2'
'-x, -y, -z'
'x, -y, z-1/2'
'-x+1/2, -y+1/2, -z'
'x+1/2, -y+1/2, z-1/2'

loop_
_atom_site_label
_atom_site_type_symbol
_atom_site_fract_x
_atom_site_fract_y
_atom_site_fract_z
_atom_site_U_iso_or_equiv
_atom_site_adp_type
_atom_site_occupancy
_atom_site_symmetry_multiplicity
_atom_site_calc_flag
_atom_site_refinement_flags
Pd1 Pd 0.140280(15) 0.238742(12) 0.084738(7) 0.02818(6) Uani 1 1 d .
Cl1 Cl 0.31712(5) 0.17014(5) 0.12839(3) 0.04222(14) Uani 1 1 d .
O1 O -0.10623(19) 0.27542(16) -0.05389(9) 0.0590(5) Uani 1 1 d .
N1 N 0.11703(15) 0.34393(13) 0.15177(8) 0.0283(4) Uani 1 1 d .
N2 N -0.02491(18) 0.39676(15) 0.03547(9) 0.0382(4) Uani 1 1 d .
N3 N 0.01127(17) 0.30075(14) 0.03394(8) 0.0343(4) Uani 1 1 d .
N4 N 0.13662(17) 0.13890(14) 0.01403(8) 0.0351(4) Uani 1 1 d .
N5 N 0.0000 -0.0061(4) 0.2500 0.1074(17) Uani 1 2 d S
C1 C 0.14766(18) 0.32851(16) 0.21348(9) 0.0282(4) Uani 1 1 d .
C2 C 0.1493(2) 0.23124(18) 0.23781(11) 0.0341(5) Uani 1 1 d .
C3 C 0.1742(2) 0.2173(2) 0.29908(12) 0.0426(6) Uani 1 1 d .
C4 C 0.2025(2) 0.2978(2) 0.33819(12) 0.0459(6) Uani 1 1 d .
C5 C 0.2001(2) 0.3925(2) 0.31558(11) 0.0422(6) Uani 1 1 d .
C6 C 0.16818(19) 0.41042(17) 0.25314(10) 0.0329(5) Uani 1 1 d .
C7 C 0.1501(2) 0.50822(18) 0.23020(11) 0.0384(5) Uani 1 1 d .
C8 C 0.1035(2) 0.52042(18) 0.17268(11) 0.0373(5) Uani 1 1 d .
C9 C 0.08447(19) 0.43616(16) 0.13417(10) 0.0304(5) Uani 1 1 d .
C10 C 0.0166(2) 0.45575(18) 0.07726(10) 0.0362(5) Uani 1 1 d .
C11 C -0.0277(2) 0.24925(17) -0.01756(11) 0.0393(6) Uani 1 1 d .
C12 C 0.0443(2) 0.15526(18) -0.02633(10) 0.0380(5) Uani 1 1 d .
C13 C 0.0207(3) 0.0903(2) -0.07422(12) 0.0491(6) Uani 1 1 d .
C14 C 0.0930(3) 0.0067(2) -0.08100(14) 0.0574(8) Uani 1 1 d .
C15 C 0.1881(3) -0.0094(2) -0.04029(14) 0.0514(7) Uani 1 1 d .
C16 C 0.2079(3) 0.05789(19) 0.00671(12) 0.0416(6) Uani 1 1 d .
C17 C 0.0000 -0.0900(4) 0.2500 0.0626(11) Uani 1 2 d S
C18 C 0.0000 -0.1972(4) 0.2500 0.0698(14) Uani 1 2 d S
H1 H 0.126(2) 0.1798(18) 0.2145(10) 0.031(6) Uiso 1 1 d .
H2 H 0.172(2) 0.1540(19) 0.3133(11) 0.036(6) Uiso 1 1 d .
H3 H 0.222(3) 0.286(2) 0.3785(15) 0.062(9) Uiso 1 1 d .
H4 H 0.214(2) 0.4460(19) 0.3396(11) 0.040(7) Uiso 1 1 d .
H5 H 0.167(2) 0.5639(19) 0.2547(11) 0.041(7) Uiso 1 1 d .
H6 H 0.082(2) 0.583(2) 0.1573(11) 0.048(8) Uiso 1 1 d .
H7 H -0.008(2) 0.525(2) 0.0718(12) 0.049(7) Uiso 1 1 d .
H8 H -0.042(3) 0.104(2) -0.1002(12) 0.048(8) Uiso 1 1 d .
H9 H 0.077(3) -0.035(2) -0.1140(15) 0.072(10) Uiso 1 1 d .
H10 H 0.239(3) -0.064(2) -0.0431(13) 0.061(9) Uiso 1 1 d .
H11 H 0.273(2) 0.0505(19) 0.0337(12) 0.042(7) Uiso 1 1 d .
H12 H 0.066(6) -0.222(5) 0.236(4) 0.12(3) Uiso 0.75 1 d P
H13 H 0.018(6) -0.221(4) 0.288(3) 0.085(18) Uiso 0.75 1 d P

loop_
_atom_site_aniso_label
_atom_site_aniso_U_11
_atom_site_aniso_U_22
_atom_site_aniso_U_33
_atom_site_aniso_U_23
_atom_site_aniso_U_13
_atom_site_aniso_U_12
Pd1 0.03108(10) 0.02663(10) 0.02676(10) 0.00181(6) -0.00205(7) 0.00114(6)
Cl1 0.0407(3) 0.0454(3) 0.0404(3) 0.0021(3) -0.0047(2) 0.0131(2)
O1 0.0574(13) 0.0682(13) 0.0507(12) -0.0103(10) -0.0261(10) 0.0088(10)
N1 0.0300(9) 0.0279(9) 0.0271(9) 0.0029(7) -0.0024(7) 0.0007(7)
N2 0.0450(12) 0.0373(11) 0.0322(10) 0.0060(8) -0.0058(9) 0.0067(9)
N3 0.0390(11) 0.0337(10) 0.0300(9) 0.0021(8) -0.0066(8) 0.0027(8)
N4 0.0390(11) 0.0330(10) 0.0334(10) -0.0011(8) 0.0024(8) -0.0029(8)
N5 0.102(4) 0.060(3) 0.160(5) 0.000 0.004(4) 0.000
C1 0.0233(10) 0.0344(11) 0.0268(10) 0.0021(8) -0.0006(8) 0.0020(8)
C2 0.0345(12) 0.0351(12) 0.0327(12) 0.0047(10) 0.0017(10) 0.0030(9)
C3 0.0405(14) 0.0464(15) 0.0410(14) 0.0158(12) 0.0057(11) 0.0100(11)
C4 0.0412(14) 0.0677(18) 0.0288(12) 0.0063(12) -0.0023(10) 0.0112(12)
C5 0.0379(13) 0.0564(16) 0.0322(12) -0.0081(12) -0.0036(10) 0.0033(11)
C6 0.0271(11) 0.0415(13) 0.0302(11) -0.0017(9) -0.0009(9) -0.0013(9)
C7 0.0421(13) 0.0351(13) 0.0381(13) -0.0049(10) -0.0015(11) -0.0064(10)
C8 0.0424(14) 0.0276(11) 0.0420(13) 0.0015(10) 0.0025(11) -0.0003(10)
C9 0.0321(11) 0.0291(11) 0.0299(11) 0.0035(9) 0.0010(9) 0.0014(8)
C10 0.0445(14) 0.0306(12) 0.0334(12) 0.0068(9) -0.0014(10) 0.0063(10)
C11 0.0387(13) 0.0447(14) 0.0343(13) -0.0015(10) -0.0053(10) -0.0036(10)
C12 0.0400(13) 0.0420(13) 0.0320(12) -0.0009(10) 0.0004(10) -0.0071(10)
C13 0.0546(17) 0.0572(17) 0.0354(14) -0.0087(12) -0.0015(13) -0.0069(13)
C14 0.070(2) 0.0561(18) 0.0468(17) -0.0218(14) 0.0092(15) -0.0124(15)
C15 0.0592(18) 0.0412(15) 0.0543(17) -0.0104(12) 0.0173(14) -0.0010(13)
C16 0.0441(14) 0.0389(13) 0.0420(14) -0.0034(11) 0.0057(12) -0.0003(11)
C17 0.049(2) 0.068(3) 0.070(3) 0.000 -0.002(2) 0.000
C18 0.056(3) 0.064(3) 0.089(5) 0.000 -0.004(3) 0.000

loop_
_atom_type_symbol
_atom_type_description
_atom_type_scat_dispersion_real
_atom_type_scat_dispersion_imag
_atom_type_scat_source
C C 0.0033 0.0016 'International Tables Vol C Tables 4.2.6.8 and 6.1.1.4'
H H 0.0000 0.0000 'International Tables Vol C Tables 4.2.6.8 and 6.1.1.4'
Cl Cl 0.1484 0.1585 'International Tables Vol C Tables 4.2.6.8 and 6.1.1.4'
N N 0.0061 0.0033 'International Tables Vol C Tables 4.2.6.8 and 6.1.1.4'
O O 0.0106 0.0060 'International Tables Vol C Tables 4.2.6.8 and 6.1.1.4'
Pd Pd -0.9988 1.0072 'International Tables Vol C Tables 4.2.6.8 and 6.1.1.4'

loop_
_geom_angle_atom_site_label_1
_geom_angle_atom_site_label_2
_geom_angle_atom_site_label_3
_geom_angle
N3 Pd1 N4 81.09(8)
N3 Pd1 N1 90.86(7)
N4 Pd1 N1 171.20(7)
N3 Pd1 Cl1 168.85(6)
N4 Pd1 Cl1 93.29(6)
N1 Pd1 Cl1 95.23(5)
C9 N1 C1 118.12(18)
C9 N1 Pd1 117.72(14)
C1 N1 Pd1 123.66(13)
C10 N2 N3 120.16(19)
N2 N3 C11 114.12(18)
N2 N3 Pd1 126.80(15)
C11 N3 Pd1 117.35(16)
C16 N4 C12 119.1(2)
C16 N4 Pd1 127.65(17)
C12 N4 Pd1 113.08(16)
N1 C1 C2 120.1(2)
N1 C1 C6 120.56(19)
C2 C1 C6 119.2(2)
C3 C2 C1 119.6(2)
C3 C2 H1 120.1(15)
C1 C2 H1 119.9(15)
C2 C3 C4 121.7(3)
C2 C3 H2 117.1(16)
C4 C3 H2 121.2(15)
C5 C4 C3 119.4(2)
C5 C4 H3 121(2)
C3 C4 H3 120(2)
C4 C5 C6 120.5(2)
C4 C5 H4 122.1(16)
C6 C5 H4 117.3(16)
C1 C6 C7 118.82(19)
C1 C6 C5 119.3(2)
C7 C6 C5 121.8(2)
C8 C7 C6 119.1(2)
C8 C7 H5 120.1(15)
C6 C7 H5 120.7(15)
C7 C8 C9 120.0(2)
C7 C8 H6 122.0(16)
C9 C8 H6 118.0(16)
N1 C9 C8 121.8(2)
N1 C9 C10 122.6(2)
C8 C9 C10 115.3(2)
N2 C10 C9 131.6(2)
N2 C10 H7 113.8(16)
C9 C10 H7 114.4(16)
O1 C11 N3 126.6(2)
O1 C11 C12 122.0(2)
N3 C11 C12 111.3(2)
N4 C12 C13 121.4(2)
N4 C12 C11 116.5(2)
C13 C12 C11 122.1(2)
C12 C13 C14 119.3(3)
C12 C13 H8 118.7(18)
C14 C13 H8 122.1(18)
C15 C14 C13 119.4(3)
C15 C14 H9 123(2)
C13 C14 H9 118(2)
C14 C15 C16 119.1(3)
C14 C15 H10 122.6(19)
C16 C15 H10 118.3(19)
N4 C16 C15 121.8(3)
N4 C16 H11 117.2(16)
C15 C16 H11 120.9(16)
N5 C17 C18 180.000(1)
C17 C18 H12 112(4)
C17 C18 H13 111(3)
H12 C18 H13 90(5)

loop_
_geom_bond_atom_site_label_1
_geom_bond_atom_site_label_2
_geom_bond_distance
Pd1 N3 1.9669(18)
Pd1 N4 2.0361(18)
Pd1 N1 2.0438(18)
Pd1 Cl1 2.3359(6)
O1 C11 1.212(3)
N1 C9 1.338(3)
N1 C1 1.395(3)
N2 C10 1.282(3)
N2 N3 1.344(3)
N3 C11 1.378(3)
N4 C16 1.346(3)
N4 C12 1.349(3)
N5 C17 1.122(6)
C1 C2 1.403(3)
C1 C6 1.410(3)
C2 C3 1.370(3)
C2 H1 0.89(2)
C3 C4 1.403(4)
C3 H2 0.90(2)
C4 C5 1.358(4)
C4 H3 0.91(3)
C5 C6 1.418(3)
C5 H4 0.90(3)
C6 C7 1.412(3)
C7 C8 1.355(3)
C7 H5 0.93(3)
C8 C9 1.417(3)
C8 H6 0.93(3)
C9 C10 1.459(3)
C10 H7 0.98(3)
C11 C12 1.498(3)
C12 C13 1.378(3)
C13 C14 1.379(4)
C13 H8 0.90(3)
C14 C15 1.376(4)
C14 H9 0.92(3)
C15 C16 1.377(4)
C15 H10 0.92(3)
C16 H11 0.93(3)
C17 C18 1.432(7)
C18 H12 0.86(7)
C18 H13 0.90(6)

loop_
_geom_torsion_atom_site_label_1
_geom_torsion_atom_site_label_2
_geom_torsion_atom_site_label_3
_geom_torsion_atom_site_label_4
_geom_torsion
N3 Pd1 N1 C9 -32.90(16)
N4 Pd1 N1 C9 -56.7(5)
Cl1 Pd1 N1 C9 137.74(15)
N3 Pd1 N1 C1 155.40(16)
N4 Pd1 N1 C1 131.6(4)
Cl1 Pd1 N1 C1 -33.95(16)
C10 N2 N3 C11 -172.0(2)
C10 N2 N3 Pd1 -7.6(3)
N4 Pd1 N3 N2 -158.2(2)
N1 Pd1 N3 N2 25.39(19)
Cl1 Pd1 N3 N2 -97.8(3)
N4 Pd1 N3 C11 5.82(17)
N1 Pd1 N3 C11 -170.59(18)
Cl1 Pd1 N3 C11 66.2(4)
N3 Pd1 N4 C16 178.0(2)
N1 Pd1 N4 C16 -157.9(4)
Cl1 Pd1 N4 C16 7.7(2)
N3 Pd1 N4 C12 -7.39(16)
N1 Pd1 N4 C12 16.7(5)
Cl1 Pd1 N4 C12 -177.70(15)
C9 N1 C1 C2 162.3(2)
Pd1 N1 C1 C2 -26.1(3)
C9 N1 C1 C6 -12.9(3)
Pd1 N1 C1 C6 158.80(15)
N1 C1 C2 C3 -177.1(2)
C6 C1 C2 C3 -1.9(3)
C1 C2 C3 C4 -2.2(4)
C2 C3 C4 C5 2.9(4)
C3 C4 C5 C6 0.6(4)
N1 C1 C6 C7 3.7(3)
C2 C1 C6 C7 -171.5(2)
N1 C1 C6 C5 -179.5(2)
C2 C1 C6 C5 5.3(3)
C4 C5 C6 C1 -4.7(4)
C4 C5 C6 C7 172.0(2)
C1 C6 C7 C8 5.8(3)
C5 C6 C7 C8 -170.9(2)
C6 C7 C8 C9 -6.1(4)
C1 N1 C9 C8 12.8(3)
Pd1 N1 C9 C8 -159.40(17)
C1 N1 C9 C10 -161.0(2)
Pd1 N1 C9 C10 26.9(3)
C7 C8 C9 N1 -3.4(3)
C7 C8 C9 C10 170.8(2)
N3 N2 C10 C9 -12.8(4)
N1 C9 C10 N2 0.9(4)
C8 C9 C10 N2 -173.2(3)
N2 N3 C11 O1 -14.4(4)
Pd1 N3 C11 O1 179.6(2)
N2 N3 C11 C12 162.8(2)
Pd1 N3 C11 C12 -3.2(3)
C16 N4 C12 C13 0.8(4)
Pd1 N4 C12 C13 -174.31(19)
C16 N4 C12 C11 -177.0(2)
Pd1 N4 C12 C11 7.8(3)
O1 C11 C12 N4 174.0(2)
N3 C11 C12 N4 -3.3(3)
O1 C11 C12 C13 -3.8(4)
N3 C11 C12 C13 178.9(2)
N4 C12 C13 C14 0.1(4)
C11 C12 C13 C14 177.8(3)
C12 C13 C14 C15 -0.8(4)
C13 C14 C15 C16 0.7(4)
C12 N4 C16 C15 -0.9(4)
Pd1 N4 C16 C15 173.40(19)
C14 C15 C16 N4 0.2(4)
